data_7123440
loop_
_publ_author_name
'Guo, Ting-Ting'
'Cheng, Dong-Ming'
'Yang, Jin'
'Xu, Xianxiu'
'Ma, Jian-Fang'

_publ_section_title
;
 Calix[4]resorcinarene-based [Co16] coordination cages mediated by
 isomorphous auxiliary ligands for enhanced proton conduction
;
_journal_name_full 'Chemical Communications'
_journal_paper_doi 10.1039/C9CC01828J
_journal_year 2019
_chemical_formula_moiety 'C316 H363 Co16 N41 O110'
_chemical_formula_sum 'C316 H363 Co16 N41 O110'
_chemical_formula_weight 7438.33
_chemical_name_systematic
;
 ?
;
_space_group_crystal_system tetragonal
_space_group_IT_number 87
_space_group_name_Hall '-I 4'
_space_group_name_H-M_alt 'I 4/m'
_symmetry_space_group_name_Hall '-I 4'
_symmetry_space_group_name_H-M 'I 4/m'
_atom_sites_solution_hydrogens geom
_audit_creation_method SHELXL-2013
_audit_update_record
;
2019-03-05 deposited with the CCDC.    2019-05-06 downloaded from the CCDC.
;
_cell_angle_alpha 90
_cell_angle_beta 90
_cell_angle_gamma 90
_cell_formula_units_Z 2
_cell_length_a 26.5726(9)
_cell_length_b 26.5726(9)
_cell_length_c 33.219(2)
_cell_measurement_reflns_used 9984
_cell_measurement_temperature 293(2)
_cell_measurement_theta_max 25.72
_cell_measurement_theta_min 2.34
_cell_volume 23456.0(18)
_computing_structure_refinement 'SHELXL-2013 (Sheldrick, 2013)'
_diffrn_ambient_temperature 293(2)
_diffrn_measured_fraction_theta_full 0.995
_diffrn_measured_fraction_theta_max 0.995
_diffrn_measurement_device_type 'CCD area detector'
_diffrn_measurement_method 'phi and omega scans'
_diffrn_radiation_type MoK\a
_diffrn_radiation_wavelength 0.71073
_diffrn_reflns_av_R_equivalents 0.0902
_diffrn_reflns_av_unetI/netI 0.1022
_diffrn_reflns_Laue_measured_fraction_full 0.995
_diffrn_reflns_Laue_measured_fraction_max 0.995
_diffrn_reflns_limit_h_max 31
_diffrn_reflns_limit_h_min -31
_diffrn_reflns_limit_k_max 30
_diffrn_reflns_limit_k_min -30
_diffrn_reflns_limit_l_max 39
_diffrn_reflns_limit_l_min -39
_diffrn_reflns_number 73117
_diffrn_reflns_point_group_measured_fraction_full 0.995
_diffrn_reflns_point_group_measured_fraction_max 0.995
_diffrn_reflns_theta_full 25.000
_diffrn_reflns_theta_max 25.042
_diffrn_reflns_theta_min 2.380
_diffrn_source 'fine-focus sealed tube'
_exptl_absorpt_coefficient_mu 0.617
_exptl_absorpt_correction_T_max 0.630
_exptl_absorpt_correction_T_min 0.558
_exptl_absorpt_correction_type multi-scan
_exptl_crystal_colour purple
_exptl_crystal_density_diffrn 1.053
_exptl_crystal_description block
_exptl_crystal_F_000 7716
_exptl_crystal_size_max 0.33
_exptl_crystal_size_mid 0.27
_exptl_crystal_size_min 0.25
_platon_squeeze_details
;
;
_refine_diff_density_max 1.126
_refine_diff_density_min -0.662
_refine_diff_density_rms 0.116
_refine_ls_extinction_method none
_refine_ls_goodness_of_fit_ref 1.198
_refine_ls_hydrogen_treatment constr
_refine_ls_matrix_type full
_refine_ls_number_parameters 397
_refine_ls_number_reflns 10546
_refine_ls_number_restraints 27
_refine_ls_restrained_S_all 1.208
_refine_ls_R_factor_all 0.2398
_refine_ls_R_factor_gt 0.1404
_refine_ls_shift/su_max 0.000
_refine_ls_shift/su_mean 0.000
_refine_ls_structure_factor_coef Fsqd
_refine_ls_weighting_details 'w=1/[\s^2^(Fo^2^)+(0.2000P)^2^] where P=(Fo^2^+2Fc^2^)/3'
_refine_ls_weighting_scheme calc
_refine_ls_wR_factor_gt 0.3730
_refine_ls_wR_factor_ref 0.4139
_reflns_Friedel_coverage 0.000
_reflns_number_gt 4286
_reflns_number_total 10546
_reflns_threshold_expression 'I > 2\s(I)'
_cod_data_source_file c9cc01828j2.cif
_cod_data_source_block 1-OH
_cod_original_cell_volume 23456(2)
_cod_database_code 7123440
_shelx_space_group_comment
;
The symmetry employed for this shelxl refinement is uniquely defined
by the following loop, which should always be used as a source of
symmetry information in preference to the above space-group names.
They are only intended as comments.
;
_shelxl_version_number 2013-4

loop_
_space_group_symop_operation_xyz
'x, y, z'
'-x, -y, z'
'-y, x, z'
'y, -x, z'
'x+1/2, y+1/2, z+1/2'
'-x+1/2, -y+1/2, z+1/2'
'-y+1/2, x+1/2, z+1/2'
'y+1/2, -x+1/2, z+1/2'
'-x, -y, -z'
'x, y, -z'
'y, -x, -z'
'-y, x, -z'
'-x+1/2, -y+1/2, -z+1/2'
'x+1/2, y+1/2, -z+1/2'
'y+1/2, -x+1/2, -z+1/2'
'-y+1/2, x+1/2, -z+1/2'

loop_
_atom_site_label
_atom_site_type_symbol
_atom_site_fract_x
_atom_site_fract_y
_atom_site_fract_z
_atom_site_U_iso_or_equiv
_atom_site_adp_type
_atom_site_occupancy
_atom_site_site_symmetry_order
_atom_site_calc_flag
_atom_site_refinement_flags_posn
_atom_site_refinement_flags_adp
_atom_site_refinement_flags_occupancy
Co1 Co 0.21349(4) 0.17208(5) 0.16518(3) 0.0989(6) Uani 1 1 d . . .
Co2 Co 0.11998(6) 0.10624(7) 0.11482(5) 0.1507(8) Uani 1 1 d . . .
C1 C 0.3245(2) 0.2076(3) 0.15200(12) 0.133(3) Uani 1 1 d G . .
H1 H 0.3176 0.2061 0.1246 0.160 Uiso 1 1 calc R U .
C2 C 0.3720(2) 0.2220(3) 0.1652(2) 0.188(6) Uani 1 1 d G . .
H2 H 0.3969 0.2301 0.1466 0.225 Uiso 1 1 calc R U .
C3 C 0.38235(18) 0.2244(3) 0.2062(2) 0.157(4) Uani 1 1 d G . .
H3 H 0.4141 0.2340 0.2150 0.188 Uiso 1 1 calc R U .
C4 C 0.3452(2) 0.2123(3) 0.23395(15) 0.126(3) Uani 1 1 d G . .
H4 H 0.3521 0.2139 0.2614 0.151 Uiso 1 1 calc R U .
C5 C 0.29765(19) 0.1979(2) 0.22078(12) 0.096(2) Uani 1 1 d G . .
N1 N 0.28731(17) 0.1956(2) 0.17980(13) 0.0980(19) Uani 1 1 d G . .
C6 C 0.2582(3) 0.1870(3) 0.2462(2) 0.087(2) Uani 1 1 d . . .
C7 C 0.2531(3) 0.1861(3) 0.2880(2) 0.100(3) Uani 1 1 d . . .
H7 H 0.2779 0.1946 0.3065 0.120 Uiso 1 1 calc R U .
C8 C 0.2083(4) 0.1713(3) 0.2964(2) 0.113(3) Uani 1 1 d . . .
H8 H 0.1954 0.1672 0.3222 0.136 Uiso 1 1 calc R U .
C9 C 0.1306(4) 0.1477(4) 0.2517(3) 0.142(4) Uani 1 1 d . . .
H9A H 0.1309 0.1258 0.2284 0.171 Uiso 1 1 calc R U .
H9B H 0.1112 0.1774 0.2450 0.171 Uiso 1 1 calc R U .
C10 C 0.1059(2) 0.1206(2) 0.28677(13) 0.120(3) Uani 1 1 d G . .
C11 C 0.12952(19) 0.0786(2) 0.30292(15) 0.107(3) Uani 1 1 d G . .
C12 C 0.10869(19) 0.05416(17) 0.33597(14) 0.090(2) Uani 1 1 d G . .
C15 C 0.06420(18) 0.07180(18) 0.35286(12) 0.082(2) Uani 1 1 d G . .
H15 H 0.0503 0.0555 0.3750 0.098 Uiso 1 1 calc R U .
C16 C 0.04054(17) 0.11385(19) 0.33670(15) 0.091(2) Uani 1 1 d G . .
C29 C 0.0614(2) 0.13826(18) 0.30365(15) 0.103(3) Uani 1 1 d G . .
C13 C 0.1338(3) 0.0100(3) 0.3538(2) 0.095(2) Uani 1 1 d . . .
H13 H 0.1690 0.0121 0.3452 0.114 Uiso 1 1 calc R U .
C14 C 0.1352(3) 0.0087(3) 0.3991(2) 0.092(2) Uani 1 1 d . . .
H14A H 0.1507 -0.0221 0.4078 0.138 Uiso 1 1 calc R U .
H14B H 0.1015 0.0104 0.4094 0.138 Uiso 1 1 calc R U .
H14C H 0.1542 0.0368 0.4089 0.138 Uiso 1 1 calc R U .
C17 C 0.2064(3) 0.1680(4) 0.0744(3) 0.104(3) Uani 1 1 d . . .
C18 C 0.2242(3) 0.1855(3) 0.0357(2) 0.098(3) Uani 1 1 d . . .
C19 C 0.2080(4) 0.1681(3) 0.0000 0.077(3) Uani 1 2 d S T P
H19 H 0.1841 0.1425 0.0000 0.093 Uiso 1 2 calc R U P
C20 C 0.2627(5) 0.2209(4) 0.0354(2) 0.145(4) Uani 1 1 d . . .
H20 H 0.2774 0.2312 0.0594 0.174 Uiso 1 1 calc R U .
C21 C 0.2787(7) 0.2402(7) 0.0000 0.160(7) Uani 1 2 d S T P
C22 C 0.1255(5) 0.2136(5) 0.1611(2) 0.111(3) Uani 1 1 d . . .
C23 C 0.0769(2) 0.2396(4) 0.16080(16) 0.101(3) Uani 1 1 d G . .
C24 C 0.0752(3) 0.2908(4) 0.16941(19) 0.147(4) Uani 1 1 d G . .
H24 H 0.1049 0.3087 0.1731 0.176 Uiso 1 1 calc R U .
C25 C 0.0291(4) 0.3152(3) 0.1725(2) 0.176(6) Uani 1 1 d G . .
C26 C -0.0153(3) 0.2885(4) 0.1669(2) 0.145(5) Uani 1 1 d G . .
H26 H -0.0462 0.3048 0.1690 0.174 Uiso 1 1 calc R U .
C27 C -0.0136(2) 0.2373(4) 0.15833(16) 0.106(3) Uani 1 1 d DG . .
C28 C 0.0325(3) 0.2129(2) 0.15526(15) 0.105(3) Uani 1 1 d G . .
H28 H 0.0336 0.1787 0.1495 0.126 Uiso 1 1 calc R U .
C30 C -0.0591(3) 0.2073(4) 0.1506(3) 0.112(3) Uani 1 1 d D U .
C31 C 0.1489(7) 0.0379(6) 0.2496(4) 0.152(8) Uani 0.5 1 d D U P
H31A H 0.1128 0.0335 0.2522 0.183 Uiso 0.5 1 calc R U P
H31B H 0.1568 0.0559 0.2250 0.183 Uiso 0.5 1 calc R U P
C32 C 0.1774(7) -0.0105(6) 0.2537(5) 0.126(6) Uani 0.5 1 d D U P
H32A H 0.1636 -0.0327 0.2333 0.151 Uiso 0.5 1 calc R U P
H32B H 0.2115 -0.0029 0.2452 0.151 Uiso 0.5 1 calc R U P
N2 N 0.2140(2) 0.1718(2) 0.22954(15) 0.0781(16) Uani 1 1 d . . .
N3 N 0.1825(3) 0.1626(3) 0.2614(2) 0.107(2) Uani 1 1 d . . .
O1 O 0.1715(3) 0.1353(3) 0.07427(16) 0.132(2) Uani 1 1 d . . .
O2 O 0.2246(2) 0.1850(3) 0.10598(17) 0.122(2) Uani 1 1 d . U .
O4 O 0.1267(2) 0.1673(3) 0.15428(17) 0.114(2) Uani 1 1 d . . .
O5 O 0.1655(3) 0.2371(3) 0.16920(16) 0.127(2) Uani 1 1 d . . .
O6 O 0.0419(2) 0.1830(4) 0.2899(3) 0.214(5) Uani 1 1 d . . .
O7 O 0.1724(3) 0.0610(2) 0.2863(2) 0.135(2) Uani 1 1 d D . .
O8 O 0.0337(6) 0.3673(4) 0.1781(5) 0.304(8) Uani 1 1 d . . .
O5W O 0.1049(7) 0.0544(7) 0.0661(4) 0.327(9) Uani 1 1 d . . .
O9 O -0.0634(3) 0.1634(3) 0.1390(3) 0.174(4) Uani 1 1 d . . .
O6W O 0.0650(4) 0.1329(9) 0.0792(4) 0.387(13) Uani 1 1 d . . .
O10 O -0.1016(5) 0.2329(3) 0.16405(19) 0.174(4) Uani 1 1 d . . .
O3 O 0.3145(8) 0.2815(9) 0.0000 0.319(13) Uani 1 2 d S T P

loop_
_atom_site_aniso_label
_atom_site_aniso_U_11
_atom_site_aniso_U_22
_atom_site_aniso_U_33
_atom_site_aniso_U_23
_atom_site_aniso_U_13
_atom_site_aniso_U_12
Co1 0.1134(10) 0.1189(10) 0.0644(6) 0.0226(5) 0.0031(5) -0.0345(7)
Co2 0.1377(13) 0.1693(15) 0.1450(13) 0.0364(10) -0.0060(9) -0.0699(11)
C1 0.127(8) 0.166(10) 0.107(7) 0.012(6) 0.030(6) -0.014(7)
C2 0.096(8) 0.33(2) 0.138(11) -0.007(10) 0.019(7) -0.028(10)
C3 0.124(8) 0.237(13) 0.109(7) 0.031(8) -0.021(7) -0.048(8)
C4 0.095(7) 0.169(9) 0.113(7) 0.033(6) -0.005(6) 0.012(6)
C5 0.082(6) 0.133(7) 0.072(5) 0.012(4) -0.028(4) 0.004(5)
N1 0.100(5) 0.114(5) 0.080(4) 0.026(4) 0.011(4) -0.024(4)
C6 0.085(5) 0.121(6) 0.056(4) 0.020(4) -0.004(4) -0.020(4)
C7 0.111(6) 0.114(6) 0.075(5) 0.029(4) -0.001(4) -0.058(5)
C8 0.164(9) 0.126(7) 0.049(4) 0.038(4) 0.009(5) -0.051(6)
C9 0.118(8) 0.207(11) 0.101(6) 0.073(7) 0.000(5) -0.064(7)
C10 0.151(9) 0.098(7) 0.110(6) 0.055(5) -0.014(6) -0.042(6)
C11 0.120(7) 0.115(7) 0.087(5) 0.005(5) 0.040(5) -0.053(6)
C12 0.106(6) 0.091(6) 0.072(4) 0.008(4) 0.021(4) -0.029(5)
C15 0.075(5) 0.097(5) 0.074(4) 0.028(4) 0.011(4) -0.009(4)
C16 0.087(5) 0.108(6) 0.077(4) 0.034(4) -0.010(4) -0.036(5)
C29 0.089(6) 0.131(7) 0.088(5) 0.047(5) -0.005(4) -0.024(5)
C13 0.086(5) 0.108(6) 0.091(5) 0.001(5) 0.038(4) -0.011(5)
C14 0.104(6) 0.079(5) 0.092(5) 0.008(4) -0.007(4) 0.012(4)
C17 0.107(6) 0.130(7) 0.076(5) 0.014(5) 0.004(5) -0.047(6)
C18 0.139(7) 0.096(5) 0.059(4) -0.002(4) 0.010(4) -0.049(5)
C19 0.096(7) 0.062(6) 0.074(6) 0.000 0.000 -0.034(5)
C20 0.207(11) 0.175(10) 0.052(4) 0.010(5) 0.000(5) -0.078(9)
C21 0.198(15) 0.204(16) 0.079(9) 0.000 0.000 -0.136(14)
C22 0.157(11) 0.117(8) 0.058(4) 0.045(5) -0.004(5) -0.033(8)
C23 0.084(7) 0.145(8) 0.075(5) 0.048(5) 0.005(4) 0.012(7)
C24 0.111(9) 0.210(14) 0.119(8) 0.041(9) -0.018(6) -0.017(9)
C25 0.201(15) 0.172(14) 0.156(11) -0.001(9) -0.018(10) 0.082(13)
C26 0.085(7) 0.189(14) 0.161(10) 0.040(9) -0.043(6) 0.007(8)
C27 0.138(10) 0.120(8) 0.060(4) 0.028(5) -0.012(5) 0.011(7)
C28 0.099(6) 0.145(8) 0.071(4) 0.051(5) 0.012(4) 0.004(7)
C30 0.084(5) 0.158(8) 0.093(5) 0.030(5) -0.029(4) 0.021(6)
C31 0.162(11) 0.164(11) 0.131(10) -0.001(9) 0.022(8) -0.007(9)
C32 0.167(10) 0.122(9) 0.089(8) 0.031(7) 0.050(7) -0.019(8)
N2 0.090(4) 0.083(4) 0.061(3) 0.029(3) -0.004(3) -0.035(3)
N3 0.095(5) 0.133(6) 0.095(5) 0.059(4) 0.001(4) -0.041(4)
O1 0.155(6) 0.160(6) 0.083(4) 0.026(4) 0.000(4) -0.055(5)
O2 0.137(4) 0.163(5) 0.067(3) 0.007(3) 0.005(3) -0.036(4)
O4 0.086(4) 0.156(6) 0.098(4) 0.065(4) 0.027(3) 0.014(4)
O5 0.123(5) 0.172(6) 0.086(4) 0.057(4) -0.016(3) -0.028(5)
O6 0.098(4) 0.283(10) 0.262(9) 0.235(9) -0.019(5) -0.026(5)
O7 0.145(5) 0.140(5) 0.119(5) -0.006(4) 0.067(4) -0.025(4)
O8 0.325(17) 0.146(8) 0.44(2) -0.033(11) -0.125(15) 0.042(10)
O5W 0.37(2) 0.40(2) 0.212(12) -0.097(12) 0.070(12) -0.143(16)
O9 0.117(5) 0.098(5) 0.308(12) 0.029(6) 0.010(6) 0.018(4)
O6W 0.146(8) 0.86(4) 0.159(9) -0.137(15) -0.033(7) 0.039(15)
O10 0.273(11) 0.152(6) 0.096(5) 0.037(4) -0.020(6) -0.057(7)
O3 0.38(2) 0.50(3) 0.076(7) 0.000 0.000 -0.27(2)

loop_
_atom_type_symbol
_atom_type_description
_atom_type_scat_dispersion_real
_atom_type_scat_dispersion_imag
_atom_type_scat_source
C C 0.0033 0.0016 'International Tables Vol C Tables 4.2.6.8 and 6.1.1.4'
H H 0.0000 0.0000 'International Tables Vol C Tables 4.2.6.8 and 6.1.1.4'
N N 0.0061 0.0033 'International Tables Vol C Tables 4.2.6.8 and 6.1.1.4'
O O 0.0106 0.0060 'International Tables Vol C Tables 4.2.6.8 and 6.1.1.4'
Co Co 0.3494 0.9721 'International Tables Vol C Tables 4.2.6.8 and 6.1.1.4'

loop_
_geom_angle_atom_site_label_1
_geom_angle_atom_site_label_2
_geom_angle_atom_site_label_3
_geom_angle
_geom_angle_site_symmetry_1
_geom_angle_site_symmetry_3
O10 Co1 O2 96.1(3) 4 .
O10 Co1 N1 92.4(3) 4 .
O2 Co1 N1 92.2(2) . .
O10 Co1 N2 90.8(2) 4 .
O2 Co1 N2 167.0(2) . .
N1 Co1 N2 76.5(2) . .
O10 Co1 O5 158.9(4) 4 .
O2 Co1 O5 90.6(2) . .
N1 Co1 O5 107.3(3) . .
N2 Co1 O5 86.8(2) . .
O10 Co1 O4 101.9(4) 4 .
O2 Co1 O4 90.1(2) . .
N1 Co1 O4 165.1(3) . .
N2 Co1 O4 99.2(2) . .
O5 Co1 O4 58.0(3) . .
O9 Co2 O6W 161.3(7) 4 .
O9 Co2 O1 95.9(3) 4 .
O6W Co2 O1 88.1(5) . .
O9 Co2 O4 98.9(3) 4 .
O6W Co2 O4 99.1(6) . .
O1 Co2 O4 93.5(2) . .
O9 Co2 O5W 92.8(7) 4 .
O6W Co2 O5W 69.5(8) . .
O1 Co2 O5W 82.7(4) . .
O4 Co2 O5W 168.0(6) . .
C2 C1 N1 120.0 . .
C2 C1 H1 120.0 . .
N1 C1 H1 120.0 . .
C1 C2 C3 120.0 . .
C1 C2 H2 120.0 . .
C3 C2 H2 120.0 . .
C4 C3 C2 120.0 . .
C4 C3 H3 120.0 . .
C2 C3 H3 120.0 . .
C5 C4 C3 120.0 . .
C5 C4 H4 120.0 . .
C3 C4 H4 120.0 . .
C6 C5 C4 123.8(5) . .
C6 C5 N1 116.2(5) . .
C4 C5 N1 120.0 . .
C5 N1 C1 120.0 . .
C5 N1 Co1 114.9(3) . .
C1 N1 Co1 125.1(3) . .
N2 C6 C5 118.1(6) . .
N2 C6 C7 108.4(6) . .
C5 C6 C7 133.5(7) . .
C8 C7 C6 108.2(7) . .
C8 C7 H7 125.9 . .
C6 C7 H7 125.9 . .
C7 C8 N3 109.2(6) . .
C7 C8 H8 125.4 . .
N3 C8 H8 125.4 . .
N3 C9 C10 111.6(6) . .
N3 C9 H9A 109.3 . .
C10 C9 H9A 109.3 . .
N3 C9 H9B 109.3 . .
C10 C9 H9B 109.3 . .
H9A C9 H9B 108.0 . .
C11 C10 C29 120.0 . .
C11 C10 C9 118.7(6) . .
C29 C10 C9 121.2(6) . .
O7 C11 C12 119.9(5) . .
O7 C11 C10 120.1(5) . .
C12 C11 C10 120.0 . .
C11 C12 C15 120.0 . .
C11 C12 C13 120.6(4) . .
C15 C12 C13 119.4(4) . .
C16 C15 C12 120.0 . .
C16 C15 H15 120.0 . .
C12 C15 H15 120.0 . .
C15 C16 C29 120.0 . .
C15 C16 C13 121.6(4) . 3
C29 C16 C13 118.3(4) . 3
O6 C29 C16 121.1(5) . .
O6 C29 C10 118.5(5) . .
C16 C29 C10 120.0 . .
C12 C13 C14 115.6(6) . .
C12 C13 C16 112.8(8) . 4
C14 C13 C16 110.7(7) . 4
C12 C13 H13 105.6 . .
C14 C13 H13 105.6 . .
C16 C13 H13 105.6 4 .
C13 C14 H14A 109.5 . .
C13 C14 H14B 109.5 . .
H14A C14 H14B 109.5 . .
C13 C14 H14C 109.5 . .
H14A C14 H14C 109.5 . .
H14B C14 H14C 109.5 . .
O2 C17 O1 122.3(8) . .
O2 C17 C18 120.6(8) . .
O1 C17 C18 117.1(8) . .
C19 C18 C20 117.5(7) . .
C19 C18 C17 124.7(7) . .
C20 C18 C17 117.7(7) . .
C18 C19 C18 123.9(9) . 10
C18 C19 H19 118.0 . .
C18 C19 H19 118.0 10 .
C21 C20 C18 119.8(8) . .
C21 C20 H20 120.1 . .
C18 C20 H20 120.1 . .
C20 C21 C20 120.8(12) 10 .
C20 C21 O3 119.6(6) 10 .
C20 C21 O3 119.6(6) . .
O4 C22 O5 120.3(12) . .
O4 C22 C23 119.0(10) . .
O5 C22 C23 120.6(11) . .
C24 C23 C28 120.0 . .
C24 C23 C22 119.3(8) . .
C28 C23 C22 120.5(8) . .
C23 C24 C25 120.0 . .
C23 C24 H24 120.0 . .
C25 C24 H24 120.0 . .
C26 C25 C24 120.0 . .
C26 C25 O8 126.6(9) . .
C24 C25 O8 113.2(9) . .
C25 C26 C27 120.0 . .
C25 C26 H26 120.0 . .
C27 C26 H26 120.0 . .
C28 C27 C26 120.0 . .
C28 C27 C30 117.2(8) . .
C26 C27 C30 122.7(8) . .
C27 C28 C23 120.0 . .
C27 C28 H28 120.0 . .
C23 C28 H28 120.0 . .
O9 C30 O10 119.3(7) . .
O9 C30 C27 130.0(10) . .
O10 C30 C27 110.1(9) . .
C32 C31 O7 93.8(10) . .
C32 C31 H31A 113.0 . .
O7 C31 H31A 113.0 . .
C32 C31 H31B 113.0 . .
O7 C31 H31B 113.0 . .
H31A C31 H31B 110.4 . .
O6 C32 C31 127.7(13) 4 .
O6 C32 H32A 105.4 4 .
C31 C32 H32A 105.4 . .
O6 C32 H32B 105.4 4 .
C31 C32 H32B 105.4 . .
H32A C32 H32B 106.0 . .
C6 N2 N3 105.4(5) . .
C6 N2 Co1 114.3(4) . .
N3 N2 Co1 140.2(5) . .
N2 N3 C8 108.7(6) . .
N2 N3 C9 116.9(6) . .
C8 N3 C9 134.4(7) . .
C17 O1 Co2 137.4(6) . .
C17 O2 Co1 135.0(6) . .
C22 O4 Co2 150.8(5) . .
C22 O4 Co1 86.7(7) . .
Co2 O4 Co1 102.9(3) . .
C22 O5 Co1 95.0(7) . .
C29 O6 C32 113.5(12) . 3
C11 O7 C31 97.1(9) . .
C30 O9 Co2 143.1(7) . 3
C30 O10 Co1 131.1(6) . 3

loop_
_geom_bond_atom_site_label_1
_geom_bond_atom_site_label_2
_geom_bond_distance
_geom_bond_site_symmetry_2
Co1 O10 1.944(11) 4
Co1 O2 2.018(5) .
Co1 N1 2.115(4) .
Co1 N2 2.138(5) .
Co1 O5 2.152(8) .
Co1 O4 2.338(6) .
Co2 O9 1.809(10) 4
Co2 O6W 2.010(14) .
Co2 O1 2.071(6) .
Co2 O4 2.093(9) .
Co2 O5W 2.161(13) .
C1 C2 1.3900 .
C1 N1 1.3900 .
C1 H1 0.9300 .
C2 C3 1.3900 .
C2 H2 0.9300 .
C3 C4 1.3900 .
C3 H3 0.9300 .
C4 C5 1.3900 .
C4 H4 0.9300 .
C5 C6 1.377(8) .
C5 N1 1.3900 .
C6 N2 1.361(8) .
C6 C7 1.394(10) .
C7 C8 1.285(11) .
C7 H7 0.9300 .
C8 N3 1.370(10) .
C8 H8 0.9300 .
C9 N3 1.469(11) .
C9 C10 1.519(8) .
C9 H9A 0.9700 .
C9 H9B 0.9700 .
C10 C11 1.3900 .
C10 C29 1.3900 .
C11 O7 1.350(7) .
C11 C12 1.3900 .
C12 C15 1.3900 .
C12 C13 1.474(9) .
C15 C16 1.3900 .
C15 H15 0.9300 .
C16 C29 1.3900 .
C16 C13 1.552(9) 3
C29 O6 1.373(8) .
C13 C14 1.504(10) .
C13 C16 1.552(13) 4
C13 H13 0.9800 .
C14 H14A 0.9600 .
C14 H14B 0.9600 .
C14 H14C 0.9600 .
C17 O2 1.240(10) .
C17 O1 1.270(9) .
C17 C18 1.446(11) .
C18 C19 1.343(8) .
C18 C20 1.390(11) .
C19 C18 1.343(8) 10
C19 H19 0.9300 .
C20 C21 1.351(10) .
C20 H20 0.9300 .
C21 C20 1.351(10) 10
C21 O3 1.452(17) .
C22 O4 1.252(11) .
C22 O5 1.262(11) .
C22 C23 1.467(14) .
C23 C24 1.3900 .
C23 C28 1.3900 .
C24 C25 1.3900 .
C24 H24 0.9300 .
C25 C26 1.3900 .
C25 O8 1.402(13) .
C26 C27 1.3900 .
C26 H26 0.9300 .
C27 C28 1.3900 .
C27 C30 1.4708(10) .
C28 H28 0.9300 .
C30 O9 1.235(11) .
C30 O10 1.391(13) .
C31 C32 1.4994(10) .
C31 O7 1.5002(10) .
C31 H31A 0.9700 .
C31 H31B 0.9700 .
C32 O6 1.471(17) 4
C32 H32A 0.9700 .
C32 H32B 0.9700 .
N2 N3 1.370(8) .
O6 C32 1.471(17) 3
O9 Co2 1.809(10) 3
O10 Co1 1.944(11) 3

loop_
_platon_squeeze_void_nr
_platon_squeeze_void_average_x
_platon_squeeze_void_average_y
_platon_squeeze_void_average_z
_platon_squeeze_void_volume
_platon_squeeze_void_count_electrons
_platon_squeeze_void_content
1 -0.007 -0.025 -0.023 13529 3775 ' '
